data_1548150
loop_
_publ_author_name
'Dranka, Maciej'
'\.Zukowska, Gra\.zyna Z.'
'Jankowski, Piotr'
'Plewa-Marczewska, Anna'
'Trzeciak, Tomasz'
'Zachara, Janusz'

_publ_section_title
;
 Coordination Abilities of 4,5-Dicyano-2-(trifluoromethyl)imidazolate
 Anion toward Sodium Cation: Structural and Spectroscopic Studies of Solid
 and Liquid Glyme-Solvated Electrolyte Systems
;
_journal_issue 48
_journal_name_full 'The Journal of Physical Chemistry C'
_journal_page_first 26713
_journal_paper_doi 10.1021/acs.jpcc.7b09705
_journal_volume 121
_journal_year 2017
_chemical_formula_moiety 'C28 H36 F6 N8 Na2 O8'
_chemical_formula_sum 'C28 H36 F6 N8 Na2 O8'
_chemical_formula_weight 772.63
_space_group_crystal_system triclinic
_space_group_IT_number 2
_space_group_name_Hall '-P 1'
_space_group_name_H-M_alt 'P -1'
_symmetry_space_group_name_Hall '-P 1'
_symmetry_space_group_name_H-M 'P -1'
_atom_sites_solution_hydrogens geom
_atom_sites_solution_primary direct
_audit_creation_date 2017-06-09
_audit_creation_method
;
Olex2 1.2-beta
(compiled 2017.03.28 svn.r3405 for OlexSys, GUI svn.r5337)
;
_cell_angle_alpha 82.713(2)
_cell_angle_beta 67.371(2)
_cell_angle_gamma 74.624(2)
_cell_formula_units_Z 1
_cell_length_a 9.3885(2)
_cell_length_b 10.2919(3)
_cell_length_c 10.7572(3)
_cell_measurement_reflns_used 24971
_cell_measurement_temperature 100.0(1)
_cell_measurement_theta_max 32.6070
_cell_measurement_theta_min 3.5060
_cell_volume 924.70(5)
_computing_cell_refinement 'CrysAlisPro 1.171.38.46 (Rigaku OD, 2015)'
_computing_data_collection 'CrysAlisPro 1.171.38.46 (Rigaku OD, 2015)'
_computing_data_reduction 'CrysAlisPro 1.171.38.46 (Rigaku OD, 2015)'
_computing_molecular_graphics 'Olex2 (Dolomanov et al., 2009)'
_computing_publication_material 'Olex2 (Dolomanov et al., 2009)'
_computing_structure_refinement 'ShelXL (Sheldrick, 2015)'
_computing_structure_solution 'ShelXS (Sheldrick, 2008)'
_diffrn_ambient_temperature 100.0(1)
_diffrn_detector 'CCD plate'
_diffrn_detector_area_resol_mean 10.3347
_diffrn_detector_type Atlas
_diffrn_measured_fraction_theta_full 0.998
_diffrn_measured_fraction_theta_max 0.998
_diffrn_measurement_details
;
List of Runs (angles in degrees, time in seconds):

  # Type    Start    End  Width  t~exp~   \w     \q     \k     \f   Frames
--------------------------------------------------------------------------
  1  \w    -97.00 -19.00   1.00   12.00    --  -19.65 155.00 -57.00   78
  2  \w    -79.00   1.00   1.00   12.00    --  -19.65 128.00  56.00   80
  3  \w    -98.00   5.00   1.00   12.00    --  -19.65 -77.00 -60.00  103
  4  \w    -96.00   4.00   1.00   12.00    --  -19.65 -77.00-180.00  100
  5  \w    -39.00  50.00   1.00   12.00    --  -19.65  38.00-150.00   89
  6  \w    -53.00  54.00   1.00   12.00    --  -19.65  77.00 -90.00  107
  7  \w    -93.00   4.00   1.00   12.00    --  -19.65 -77.00  60.00   97
  8  \w    -48.00  23.00   1.00   12.00    --   19.96 -38.00  30.00   71
  9  \w    -53.00  59.00   1.00   12.00    --  -19.65  77.00 150.00  112
 10  \w    -96.00   7.00   1.00   12.00    --  -19.65 -38.00 150.00  103
 11  \w   -109.00 -32.00   1.00   12.00    --  -19.65 179.00-180.00   77
 12  \w     56.00 110.00   1.00   12.00    --   19.96 179.00 -30.00   54
 13  \w     56.00 110.00   1.00   12.00    --   19.96 179.00 -90.00   54
 14  \w     -6.00  96.00   1.00   12.00    --   19.96  38.00 120.00  102
 15  \w    -89.00  -9.00   1.00   12.00    --  -19.65 144.00-149.00   80
 16  \w    -46.00  56.00   1.00   12.00    --  -19.65  38.00 120.00  102
 17  \w    -98.00  14.00   1.00   12.00    --  -19.65 -77.00  60.00  112
 18  \w     22.00  81.00   1.00   12.00    --   19.96-131.00-109.00   59
 19  \w    -10.00  94.00   1.00   12.00    --   19.96  59.00 -65.00  104
 20  \w    -56.00  46.00   1.00   12.00    --   19.96 -38.00 -60.00  102
 21  \w    -79.00   1.00   1.00   12.00    --  -19.65 128.00  56.00   80
 22  \w   -109.00  70.00   1.00   12.00    --  -19.65   0.00-180.00  179
 23  \w     56.00 110.00   1.00   12.00    --   19.96 179.00-180.00   54
;
_diffrn_measurement_device 'four-circle diffractometer'
_diffrn_measurement_device_type 'Xcalibur, Atlas, Gemini ultra'
_diffrn_measurement_method '\w scans'
_diffrn_orient_matrix_type 'CrysAlisPro convention (1999,Acta A55,543-557)'
_diffrn_orient_matrix_UB_11 0.0159468000
_diffrn_orient_matrix_UB_12 -0.0613787000
_diffrn_orient_matrix_UB_13 0.0359062000
_diffrn_orient_matrix_UB_21 0.0322102000
_diffrn_orient_matrix_UB_22 0.0313284000
_diffrn_orient_matrix_UB_23 0.0346350000
_diffrn_orient_matrix_UB_31 -0.0761843000
_diffrn_orient_matrix_UB_32 0.0190802000
_diffrn_orient_matrix_UB_33 0.0511694000
_diffrn_radiation_monochromator graphite
_diffrn_radiation_probe x-ray
_diffrn_radiation_type MoK\a
_diffrn_radiation_wavelength 0.71073
_diffrn_reflns_av_R_equivalents 0.0298
_diffrn_reflns_av_unetI/netI 0.0115
_diffrn_reflns_Laue_measured_fraction_full 0.998
_diffrn_reflns_Laue_measured_fraction_max 0.998
_diffrn_reflns_limit_h_max 12
_diffrn_reflns_limit_h_min -12
_diffrn_reflns_limit_k_max 13
_diffrn_reflns_limit_k_min -13
_diffrn_reflns_limit_l_max 14
_diffrn_reflns_limit_l_min -14
_diffrn_reflns_number 47735
_diffrn_reflns_point_group_measured_fraction_full 0.998
_diffrn_reflns_point_group_measured_fraction_max 0.998
_diffrn_reflns_theta_full 25.242
_diffrn_reflns_theta_max 27.860
_diffrn_reflns_theta_min 3.524
_diffrn_source 'fine-focus sealed X-ray tube'
_diffrn_source_type 'Enhance (Mo) X-ray Source'
_exptl_absorpt_coefficient_mu 0.141
_exptl_absorpt_correction_T_max 0.939
_exptl_absorpt_correction_T_min 0.898
_exptl_absorpt_correction_type analytical
_exptl_absorpt_process_details
;
CrysAlisPro 1.171.38.46 (Rigaku Oxford Diffraction, 2015)
Analytical numeric absorption correction using a multifaceted crystal
            model based on expressions derived by R.C. Clark & J.S. Reid.
(Clark, R. C. & Reid, J. S. (1995). Acta Cryst. A51, 887-897)
Empirical absorption correction using spherical harmonics,
 implemented in SCALE3 ABSPACK scaling algorithm.
;
_exptl_crystal_colour colourless
_exptl_crystal_colour_primary colourless
_exptl_crystal_density_diffrn 1.387
_exptl_crystal_description irregular
_exptl_crystal_F_000 400
_exptl_crystal_size_max 0.45
_exptl_crystal_size_mid 0.41
_exptl_crystal_size_min 0.274
_refine_diff_density_max 0.406
_refine_diff_density_min -0.300
_refine_diff_density_rms 0.039
_refine_ls_extinction_method none
_refine_ls_goodness_of_fit_ref 1.033
_refine_ls_hydrogen_treatment constr
_refine_ls_matrix_type full
_refine_ls_number_parameters 237
_refine_ls_number_reflns 4400
_refine_ls_number_restraints 0
_refine_ls_restrained_S_all 1.033
_refine_ls_R_factor_all 0.0323
_refine_ls_R_factor_gt 0.0290
_refine_ls_shift/su_max 0.000
_refine_ls_shift/su_mean 0.000
_refine_ls_structure_factor_coef Fsqd
_refine_ls_weighting_details 'w=1/[\s^2^(Fo^2^)+(0.0340P)^2^+0.3400P] where P=(Fo^2^+2Fc^2^)/3'
_refine_ls_weighting_scheme calc
_refine_ls_wR_factor_gt 0.0727
_refine_ls_wR_factor_ref 0.0756
_reflns_Friedel_coverage 0.000
_reflns_number_gt 4020
_reflns_number_total 4400
_reflns_threshold_expression 'I > 2\s(I)'
_cod_data_source_file jp7b09705_si_002.cif
_cod_data_source_block 5_natd_g3
_cod_depositor_comments 'Adding full bibliography for 1548146--1548153.cif.'
_cod_original_cell_volume 924.71(4)
_cod_database_code 1548150
_shelx_shelxl_version_number 2016/6
_shelx_space_group_comment
;
The symmetry employed for this shelxl refinement is uniquely defined
by the following loop, which should always be used as a source of
symmetry information in preference to the above space-group names.
They are only intended as comments.
;

loop_
_space_group_symop_operation_xyz
'x, y, z'
'-x, -y, -z'

loop_
_atom_site_label
_atom_site_type_symbol
_atom_site_fract_x
_atom_site_fract_y
_atom_site_fract_z
_atom_site_U_iso_or_equiv
_atom_site_adp_type
_atom_site_occupancy
_atom_site_site_symmetry_order
_atom_site_calc_flag
_atom_site_refinement_flags_posn
Na1 Na 0.23993(4) 0.80934(4) 0.24114(4) 0.01569(9) Uani 1 1 d .
F1 F 0.15579(7) 0.67137(7) 0.10676(6) 0.02797(15) Uani 1 1 d .
F2 F -0.03699(8) 0.63171(8) 0.07026(7) 0.03749(18) Uani 1 1 d .
F3 F 0.06259(9) 0.50059(7) 0.20191(7) 0.0418(2) Uani 1 1 d .
O1 O 0.13593(8) 0.97813(7) 0.09209(7) 0.01967(15) Uani 1 1 d .
O2 O 0.44306(8) 0.82599(7) 0.01308(7) 0.01876(14) Uani 1 1 d .
O3 O 0.46345(8) 0.59883(7) 0.17472(7) 0.01894(14) Uani 1 1 d .
O4 O 0.27310(9) 0.66702(7) 0.43302(7) 0.02367(16) Uani 1 1 d .
N1 N -0.04386(9) 0.78811(8) 0.34504(8) 0.01622(16) Uani 1 1 d .
N2 N -0.24792(9) 0.71393(8) 0.33221(8) 0.01690(16) Uani 1 1 d .
N3 N -0.59651(10) 0.84677(10) 0.60408(9) 0.02503(19) Uani 1 1 d .
N4 N -0.20815(10) 0.99981(9) 0.62557(9) 0.02285(18) Uani 1 1 d .
C1 C -0.09362(11) 0.71450(9) 0.28268(9) 0.01526(17) Uani 1 1 d .
C2 C -0.18165(11) 0.84124(9) 0.44689(9) 0.01541(17) Uani 1 1 d .
C3 C -0.30541(11) 0.79609(9) 0.43886(9) 0.01555(17) Uani 1 1 d .
C4 C -0.19314(11) 0.92973(10) 0.54431(10) 0.01759(18) Uani 1 1 d .
C5 C -0.46809(11) 0.82457(10) 0.52841(10) 0.01807(18) Uani 1 1 d .
C6 C 0.02050(11) 0.62997(10) 0.16592(10) 0.01816(18) Uani 1 1 d .
C7 C 0.00613(13) 1.08790(11) 0.15237(11) 0.0263(2) Uani 1 1 d .
H7A H -0.072828 1.054672 0.230998 0.039 Uiso 1 1 calc GR
H7B H -0.042636 1.130144 0.086853 0.039 Uiso 1 1 calc GR
H7C H 0.044554 1.154409 0.180741 0.039 Uiso 1 1 calc GR
C8 C 0.25847(12) 1.02353(11) -0.01651(11) 0.0248(2) Uani 1 1 d .
H8A H 0.305344 1.080008 0.017589 0.030 Uiso 1 1 calc R
H8B H 0.214630 1.078545 -0.081730 0.030 Uiso 1 1 calc R
C9 C 0.38316(12) 0.90266(12) -0.08398(10) 0.0255(2) Uani 1 1 d .
H9A H 0.336806 0.847101 -0.119683 0.031 Uiso 1 1 calc R
H9B H 0.470278 0.931607 -0.160096 0.031 Uiso 1 1 calc R
C10 C 0.55223(12) 0.70290(11) -0.04034(10) 0.0239(2) Uani 1 1 d .
H10A H 0.645983 0.721708 -0.116650 0.029 Uiso 1 1 calc R
H10B H 0.501193 0.649387 -0.073386 0.029 Uiso 1 1 calc R
C11 C 0.60195(12) 0.62640(11) 0.06991(11) 0.0240(2) Uani 1 1 d .
H11A H 0.680565 0.541116 0.035655 0.029 Uiso 1 1 calc R
H11B H 0.651112 0.680554 0.104256 0.029 Uiso 1 1 calc R
C12 C 0.50021(12) 0.52609(10) 0.28478(11) 0.0223(2) Uani 1 1 d .
H12A H 0.569259 0.568130 0.308790 0.027 Uiso 1 1 calc R
H12B H 0.556889 0.431721 0.259952 0.027 Uiso 1 1 calc R
C13 C 0.34728(13) 0.52953(10) 0.40138(11) 0.0234(2) Uani 1 1 d .
H13A H 0.277904 0.487895 0.377361 0.028 Uiso 1 1 calc R
H13B H 0.367705 0.478951 0.479833 0.028 Uiso 1 1 calc R
C14 C 0.14692(14) 0.68209(14) 0.56042(11) 0.0327(3) Uani 1 1 d .
H14A H 0.099270 0.778166 0.577648 0.049 Uiso 1 1 calc GR
H14B H 0.188045 0.640647 0.630829 0.049 Uiso 1 1 calc GR
H14C H 0.066284 0.637852 0.560787 0.049 Uiso 1 1 calc GR

loop_
_atom_site_aniso_label
_atom_site_aniso_U_11
_atom_site_aniso_U_22
_atom_site_aniso_U_33
_atom_site_aniso_U_23
_atom_site_aniso_U_13
_atom_site_aniso_U_12
Na1 0.01493(17) 0.01699(18) 0.01454(17) -0.00293(13) -0.00365(14) -0.00427(14)
F1 0.0187(3) 0.0330(3) 0.0276(3) -0.0144(3) 0.0040(2) -0.0114(3)
F2 0.0257(3) 0.0596(5) 0.0282(4) -0.0258(3) -0.0094(3) -0.0011(3)
F3 0.0470(4) 0.0163(3) 0.0340(4) -0.0026(3) 0.0100(3) 0.0017(3)
O1 0.0174(3) 0.0213(3) 0.0173(3) 0.0002(3) -0.0038(3) -0.0041(3)
O2 0.0171(3) 0.0212(3) 0.0159(3) -0.0033(3) -0.0041(3) -0.0029(3)
O3 0.0165(3) 0.0210(3) 0.0191(3) -0.0025(3) -0.0061(3) -0.0038(3)
O4 0.0251(4) 0.0224(4) 0.0179(3) 0.0004(3) -0.0037(3) -0.0032(3)
N1 0.0154(4) 0.0172(4) 0.0156(4) -0.0037(3) -0.0039(3) -0.0044(3)
N2 0.0153(4) 0.0176(4) 0.0174(4) -0.0045(3) -0.0042(3) -0.0042(3)
N3 0.0184(4) 0.0320(5) 0.0225(4) -0.0059(4) -0.0041(3) -0.0051(3)
N4 0.0228(4) 0.0245(4) 0.0224(4) -0.0071(3) -0.0082(3) -0.0045(3)
C1 0.0150(4) 0.0152(4) 0.0147(4) -0.0026(3) -0.0035(3) -0.0041(3)
C2 0.0154(4) 0.0156(4) 0.0146(4) -0.0026(3) -0.0042(3) -0.0037(3)
C3 0.0150(4) 0.0149(4) 0.0158(4) -0.0025(3) -0.0042(3) -0.0030(3)
C4 0.0153(4) 0.0188(4) 0.0182(4) -0.0021(3) -0.0049(3) -0.0045(3)
C5 0.0181(4) 0.0188(4) 0.0186(4) -0.0038(3) -0.0070(4) -0.0044(3)
C6 0.0169(4) 0.0179(4) 0.0187(4) -0.0049(3) -0.0031(4) -0.0056(3)
C7 0.0227(5) 0.0253(5) 0.0260(5) -0.0023(4) -0.0077(4) 0.0012(4)
C8 0.0216(5) 0.0272(5) 0.0234(5) 0.0081(4) -0.0072(4) -0.0080(4)
C9 0.0211(5) 0.0368(6) 0.0146(4) 0.0030(4) -0.0034(4) -0.0068(4)
C10 0.0217(5) 0.0243(5) 0.0191(5) -0.0078(4) 0.0014(4) -0.0047(4)
C11 0.0150(4) 0.0215(5) 0.0285(5) -0.0059(4) -0.0011(4) -0.0006(4)
C12 0.0248(5) 0.0185(4) 0.0266(5) -0.0032(4) -0.0144(4) -0.0009(4)
C13 0.0308(5) 0.0193(5) 0.0244(5) 0.0030(4) -0.0144(4) -0.0082(4)
C14 0.0271(5) 0.0444(7) 0.0181(5) 0.0039(5) -0.0038(4) -0.0035(5)

loop_
_atom_type_symbol
_atom_type_description
_atom_type_scat_dispersion_real
_atom_type_scat_dispersion_imag
_atom_type_scat_source
C C 0.0033 0.0016 'International Tables Vol C Tables 4.2.6.8 and 6.1.1.4'
H H 0.0000 0.0000 'International Tables Vol C Tables 4.2.6.8 and 6.1.1.4'
F F 0.0171 0.0103 'International Tables Vol C Tables 4.2.6.8 and 6.1.1.4'
N N 0.0061 0.0033 'International Tables Vol C Tables 4.2.6.8 and 6.1.1.4'
Na Na 0.0362 0.0249 'International Tables Vol C Tables 4.2.6.8 and 6.1.1.4'
O O 0.0106 0.0060 'International Tables Vol C Tables 4.2.6.8 and 6.1.1.4'

loop_
_exptl_crystal_face_index_h
_exptl_crystal_face_index_k
_exptl_crystal_face_index_l
_exptl_crystal_face_perp_dist
10 10 11 0.2278
-2 -14 0 0.1423
-3 -11 7 0.1485
0 13 -5 0.1393
12 9 2 0.1967
13 4 6 0.1989
4 11 -7 0.1645
-1 9 -10 0.1394
1 -5 13 0.1482
13 1 9 0.1855
-5 7 -12 0.1365
9 -7 8 0.1789
1 -1 14 0.1614
-10 3 -12 0.1479
-12 -2 -11 0.1619
0 -3 -14 0.2080
0 8 12 0.1857
-10 -10 -11 0.1918
0 -8 -12 0.2222
0 12 7 0.1744
-3 -14 -6 0.1790
-1 1 -14 0.1899
2 14 0 0.1439
-7 -12 4 0.1718
-6 10 -6 0.1714
2 -1 15 0.1618
-10 3 -11 0.1540
-8 2 6 0.2573
5 -10 7 0.1453
2 -10 9 0.1301
6 -7 12 0.1459
-7 7 -11 0.1333
9 -2 -6 0.2295
-10 -10 1 0.1945

loop_
_geom_angle_atom_site_label_1
_geom_angle_atom_site_label_2
_geom_angle_atom_site_label_3
_geom_angle
_geom_angle_site_symmetry_1
_geom_angle_site_symmetry_3
O1 Na1 F1 75.34(2) . .
O1 Na1 O2 67.29(2) . .
O1 Na1 O3 128.14(3) . .
O1 Na1 N1 82.88(3) . .
O2 Na1 F1 79.81(2) . .
O2 Na1 O3 66.22(2) . .
O2 Na1 N1 138.27(3) . .
O3 Na1 F1 75.10(2) . .
O4 Na1 F1 107.08(3) . .
O4 Na1 O1 164.74(3) . .
O4 Na1 O2 127.87(3) . .
O4 Na1 O3 66.21(2) . .
O4 Na1 N1 84.72(3) . .
O4 Na1 N4 85.72(3) . 2_576
N1 Na1 F1 64.35(2) . .
N1 Na1 O3 119.62(3) . .
N4 Na1 F1 155.42(3) 2_576 .
N4 Na1 O1 86.99(3) 2_576 .
N4 Na1 O2 109.26(3) 2_576 .
N4 Na1 O3 129.45(3) 2_576 .
N4 Na1 N1 97.04(3) 2_576 .
C6 F1 Na1 119.90(5) . .
C7 O1 Na1 118.42(6) . .
C8 O1 Na1 112.50(6) . .
C8 O1 C7 111.20(8) . .
C9 O2 Na1 114.97(6) . .
C10 O2 Na1 115.95(6) . .
C10 O2 C9 111.65(8) . .
C11 O3 Na1 111.89(6) . .
C11 O3 C12 111.31(8) . .
C12 O3 Na1 114.30(6) . .
C13 O4 Na1 113.82(6) . .
C14 O4 Na1 119.60(6) . .
C14 O4 C13 112.39(8) . .
C1 N1 Na1 118.64(6) . .
C1 N1 C2 101.60(7) . .
C2 N1 Na1 139.38(6) . .
C1 N2 C3 101.74(7) . .
C4 N4 Na1 166.78(8) . 2_576
N1 C1 C6 121.20(8) . .
N2 C1 N1 117.99(8) . .
N2 C1 C6 120.74(8) . .
N1 C2 C3 109.27(8) . .
N1 C2 C4 124.02(8) . .
C3 C2 C4 126.72(8) . .
N2 C3 C2 109.41(8) . .
N2 C3 C5 123.15(8) . .
C2 C3 C5 127.41(8) . .
N4 C4 C2 177.29(10) . .
N3 C5 C3 177.45(10) . .
F1 C6 C1 111.81(8) . .
F2 C6 F1 106.49(8) . .
F2 C6 F3 106.51(8) . .
F2 C6 C1 112.99(8) . .
F3 C6 F1 106.03(8) . .
F3 C6 C1 112.51(8) . .
O1 C7 H7A 109.5 . .
O1 C7 H7B 109.5 . .
O1 C7 H7C 109.5 . .
H7A C7 H7B 109.5 . .
H7A C7 H7C 109.5 . .
H7B C7 H7C 109.5 . .
O1 C8 H8A 110.0 . .
O1 C8 H8B 110.0 . .
O1 C8 C9 108.41(8) . .
H8A C8 H8B 108.4 . .
C9 C8 H8A 110.0 . .
C9 C8 H8B 110.0 . .
O2 C9 C8 108.33(8) . .
O2 C9 H9A 110.0 . .
O2 C9 H9B 110.0 . .
C8 C9 H9A 110.0 . .
C8 C9 H9B 110.0 . .
H9A C9 H9B 108.4 . .
O2 C10 H10A 110.1 . .
O2 C10 H10B 110.1 . .
O2 C10 C11 107.90(8) . .
H10A C10 H10B 108.4 . .
C11 C10 H10A 110.1 . .
C11 C10 H10B 110.1 . .
O3 C11 C10 107.58(8) . .
O3 C11 H11A 110.2 . .
O3 C11 H11B 110.2 . .
C10 C11 H11A 110.2 . .
C10 C11 H11B 110.2 . .
H11A C11 H11B 108.5 . .
O3 C12 H12A 110.2 . .
O3 C12 H12B 110.2 . .
O3 C12 C13 107.75(8) . .
H12A C12 H12B 108.5 . .
C13 C12 H12A 110.2 . .
C13 C12 H12B 110.2 . .
O4 C13 C12 107.36(8) . .
O4 C13 H13A 110.2 . .
O4 C13 H13B 110.2 . .
C12 C13 H13A 110.2 . .
C12 C13 H13B 110.2 . .
H13A C13 H13B 108.5 . .
O4 C14 H14A 109.5 . .
O4 C14 H14B 109.5 . .
O4 C14 H14C 109.5 . .
H14A C14 H14B 109.5 . .
H14A C14 H14C 109.5 . .
H14B C14 H14C 109.5 . .

loop_
_geom_bond_atom_site_label_1
_geom_bond_atom_site_label_2
_geom_bond_distance
_geom_bond_site_symmetry_2
Na1 F1 2.5930(7) .
Na1 O1 2.4780(8) .
Na1 O2 2.4802(8) .
Na1 O3 2.5369(8) .
Na1 O4 2.4472(8) .
Na1 N1 2.5201(9) .
Na1 N4 2.4653(9) 2_576
F1 C6 1.3402(11) .
F2 C6 1.3298(12) .
F3 C6 1.3368(12) .
O1 C7 1.4247(12) .
O1 C8 1.4209(12) .
O2 C9 1.4271(12) .
O2 C10 1.4242(12) .
O3 C11 1.4243(12) .
O3 C12 1.4262(12) .
O4 C13 1.4214(12) .
O4 C14 1.4187(13) .
N1 C1 1.3416(12) .
N1 C2 1.3634(12) .
N2 C1 1.3388(12) .
N2 C3 1.3602(12) .
N3 C5 1.1464(13) .
N4 C4 1.1469(13) .
C1 C6 1.4932(12) .
C2 C3 1.3955(13) .
C2 C4 1.4290(13) .
C3 C5 1.4313(13) .
C7 H7A 0.9800 .
C7 H7B 0.9800 .
C7 H7C 0.9800 .
C8 H8A 0.9900 .
C8 H8B 0.9900 .
C8 C9 1.4992(15) .
C9 H9A 0.9900 .
C9 H9B 0.9900 .
C10 H10A 0.9900 .
C10 H10B 0.9900 .
C10 C11 1.4961(16) .
C11 H11A 0.9900 .
C11 H11B 0.9900 .
C12 H12A 0.9900 .
C12 H12B 0.9900 .
C12 C13 1.4949(15) .
C13 H13A 0.9900 .
C13 H13B 0.9900 .
C14 H14A 0.9800 .
C14 H14B 0.9800 .
C14 H14C 0.9800 .

loop_
_geom_torsion_atom_site_label_1
_geom_torsion_atom_site_label_2
_geom_torsion_atom_site_label_3
_geom_torsion_atom_site_label_4
_geom_torsion
Na1 F1 C6 F2 146.68(6)
Na1 F1 C6 F3 -100.15(7)
Na1 F1 C6 C1 22.82(10)
Na1 O1 C8 C9 50.20(9)
Na1 O2 C9 C8 39.99(10)
Na1 O2 C10 C11 -42.79(9)
Na1 O3 C11 C10 -50.54(9)
Na1 O3 C12 C13 39.01(9)
Na1 O4 C13 C12 53.99(9)
Na1 N1 C1 N2 -174.11(6)
Na1 N1 C1 C6 9.01(11)
Na1 N1 C2 C3 172.12(7)
Na1 N1 C2 C4 -7.52(16)
O1 C8 C9 O2 -59.54(11)
O2 C10 C11 O3 61.49(10)
O3 C12 C13 O4 -60.57(10)
N1 C1 C6 F1 -21.14(13)
N1 C1 C6 F2 -141.27(9)
N1 C1 C6 F3 98.06(11)
N1 C2 C3 N2 0.03(11)
N1 C2 C3 C5 178.01(9)
N2 C1 C6 F1 162.07(9)
N2 C1 C6 F2 41.94(13)
N2 C1 C6 F3 -78.73(12)
C1 N1 C2 C3 -0.08(10)
C1 N1 C2 C4 -179.72(9)
C1 N2 C3 C2 0.03(10)
C1 N2 C3 C5 -178.05(9)
C2 N1 C1 N2 0.11(11)
C2 N1 C1 C6 -176.77(8)
C3 N2 C1 N1 -0.09(11)
C3 N2 C1 C6 176.81(8)
C4 C2 C3 N2 179.66(9)
C4 C2 C3 C5 -2.36(16)
C7 O1 C8 C9 -174.30(8)
C9 O2 C10 C11 -177.09(8)
C10 O2 C9 C8 174.76(8)
C11 O3 C12 C13 166.98(8)
C12 O3 C11 C10 -179.80(8)
C14 O4 C13 C12 -166.03(9)
